data_4134663
loop_
_publ_author_name
'Chen, Xu-Lang'
'Shen, Yun-Jia'
'Gao, Chao'
'Yang, Jian'
'Sun, Xin'
'Zhang, Xin'
'Yang, Yu-Dong'
'Wei, Gong-Ping'
'Xiang, Jun-Feng'
'Sessler, Jonathan L.'
'Gong, Han-Yuan'

_publ_section_title
;
 Regulating the Structures of Self-Assembled Mechanically Interlocked
 Moleculecular Constructs via Dianion Precursor Substituent Effects.
;
_journal_name_full 'Journal of the American Chemical Society'
_journal_paper_doi 10.1021/jacs.9b13473
_journal_year 2020
_chemical_formula_sum 'C56 H61 I4 N11 O18'
_chemical_formula_weight 1683.75
_space_group_crystal_system triclinic
_space_group_IT_number 2
_space_group_name_Hall '-P 1'
_space_group_name_H-M_alt 'P -1'
_atom_sites_solution_hydrogens geom
_audit_creation_method SHELXL-2018/3
_cell_angle_alpha 74.699(2)
_cell_angle_beta 89.369(3)
_cell_angle_gamma 78.998(3)
_cell_formula_units_Z 2
_cell_length_a 8.4685(4)
_cell_length_b 15.1856(4)
_cell_length_c 25.6622(7)
_cell_measurement_reflns_used 11175
_cell_measurement_temperature 100.01(10)
_cell_measurement_theta_max 67.494
_cell_measurement_theta_min 3.574
_cell_volume 3121.95(19)
_computing_cell_refinement 'CrysAlisPro 1.171.39.46e (Rigaku OD, 2018)'
_computing_data_collection 'CrysAlisPro 1.171.39.46e (Rigaku OD, 2018)'
_computing_data_reduction 'CrysAlisPro 1.171.39.46e (Rigaku OD, 2018)'
_computing_structure_refinement 'SHELXL-2018/3 (Sheldrick, 2018)'
_computing_structure_solution 'SHELXT 2014/5 (Sheldrick, 2014)'
_diffrn_ambient_temperature 100.01(10)
_diffrn_detector_area_resol_mean 5.3127
_diffrn_measured_fraction_theta_full 0.994
_diffrn_measured_fraction_theta_max 0.994
_diffrn_measurement_device_type 'SuperNova, Dual, Cu at home/near, AtlasS2'
_diffrn_measurement_method '\w scans'
_diffrn_radiation_type CuK\a
_diffrn_radiation_wavelength 1.54184
_diffrn_reflns_av_R_equivalents 0.0889
_diffrn_reflns_av_unetI/netI 0.1217
_diffrn_reflns_Laue_measured_fraction_full 0.994
_diffrn_reflns_Laue_measured_fraction_max 0.994
_diffrn_reflns_limit_h_max 9
_diffrn_reflns_limit_h_min -10
_diffrn_reflns_limit_k_max 16
_diffrn_reflns_limit_k_min -18
_diffrn_reflns_limit_l_max 30
_diffrn_reflns_limit_l_min -29
_diffrn_reflns_number 21180
_diffrn_reflns_point_group_measured_fraction_full 0.994
_diffrn_reflns_point_group_measured_fraction_max 0.994
_diffrn_reflns_theta_full 67.494
_diffrn_reflns_theta_max 67.494
_diffrn_reflns_theta_min 3.574
_exptl_absorpt_coefficient_mu 16.352
_exptl_absorpt_correction_T_max 1.00000
_exptl_absorpt_correction_T_min 0.64905
_exptl_absorpt_correction_type multi-scan
_exptl_crystal_colour colourless
_exptl_crystal_density_diffrn 1.791
_exptl_crystal_description block
_exptl_crystal_F_000 1660
_exptl_crystal_size_max 0.100
_exptl_crystal_size_mid 0.070
_exptl_crystal_size_min 0.060
_refine_diff_density_max 3.096
_refine_diff_density_min -1.617
_refine_diff_density_rms 0.206
_refine_ls_extinction_method none
_refine_ls_goodness_of_fit_ref 1.004
_refine_ls_hydrogen_treatment constr
_refine_ls_matrix_type full
_refine_ls_number_parameters 800
_refine_ls_number_reflns 11175
_refine_ls_number_restraints 0
_refine_ls_restrained_S_all 1.004
_refine_ls_R_factor_all 0.0942
_refine_ls_R_factor_gt 0.0643
_refine_ls_shift/su_max 0.001
_refine_ls_shift/su_mean 0.000
_refine_ls_structure_factor_coef Fsqd
_refine_ls_weighting_details 'w=1/[\s^2^(Fo^2^)+(0.0648P)^2^+18.0000P] where P=(Fo^2^+2Fc^2^)/3'
_refine_ls_weighting_scheme calc
_refine_ls_wR_factor_gt 0.1567
_refine_ls_wR_factor_ref 0.1721
_reflns_Friedel_coverage 0.000
_reflns_number_gt 8335
_reflns_number_total 11175
_reflns_threshold_expression 'I > 2\s(I)'
_cod_data_source_file ja9b13473_si_007.cif
_cod_data_source_block C
_cod_original_cell_volume 3121.96(19)
_cod_database_code 4134663
_shelx_shelxl_version_number 2018/3
_shelx_space_group_comment
;
The symmetry employed for this shelxl refinement is uniquely defined
by the following loop, which should always be used as a source of
symmetry information in preference to the above space-group names.
They are only intended as comments.
;

loop_
_space_group_symop_operation_xyz
'x, y, z'
'-x, -y, -z'

loop_
_atom_site_label
_atom_site_type_symbol
_atom_site_fract_x
_atom_site_fract_y
_atom_site_fract_z
_atom_site_U_iso_or_equiv
_atom_site_adp_type
_atom_site_occupancy
_atom_site_site_symmetry_order
_atom_site_calc_flag
_atom_site_refinement_flags_posn
_atom_site_refinement_flags_adp
_atom_site_refinement_flags_occupancy
_atom_site_disorder_assembly
_atom_site_disorder_group
O1W O 1.0383(13) 0.8659(6) 0.8726(4) 0.057(2) Uani 1 1 d . . . . .
O1 O 0.9179(9) 0.3703(5) 1.0250(4) 0.0404(19) Uani 1 1 d . . . . .
O2 O 0.7550(10) 0.2712(6) 1.0547(3) 0.0423(19) Uani 1 1 d . . . . .
O2W O 0.8237(10) -0.1577(5) 0.7961(3) 0.0403(18) Uani 1 1 d . . . . .
O3W O 1.0151(10) 0.4877(6) 0.9318(3) 0.0421(19) Uani 1 1 d . . . . .
O3 O 0.0612(9) 0.2366(5) 0.4276(3) 0.0322(16) Uani 1 1 d . . . . .
O4W O 0.0853(11) 0.3932(6) 0.3384(4) 0.047(2) Uani 1 1 d . . . . .
O4 O 0.1769(9) 0.1368(5) 0.3823(3) 0.0279(15) Uani 1 1 d . . . . .
O5W O 0.7490(18) -0.0479(9) 0.9062(5) 0.089(4) Uani 1 1 d . . . . .
O5 O 0.5842(12) 0.0807(5) 0.8127(3) 0.046(2) Uani 1 1 d . . . . .
O6W O 0.3207(13) -0.0013(7) 0.8420(4) 0.054(2) Uani 1 1 d . . . . .
O6 O 0.6769(9) 0.0263(4) 0.7427(3) 0.0268(14) Uani 1 1 d . . . . .
O7 O 0.4104(9) 0.5159(5) 0.6236(3) 0.0335(16) Uani 1 1 d . . . . .
O7W O 0.1579(9) 0.4499(5) 0.6746(3) 0.0318(15) Uani 1 1 d G . . . .
O8 O 0.6672(10) 0.5224(5) 0.6378(3) 0.0347(17) Uani 1 1 d . . . . .
O8W O 0.7406(8) 0.0370(5) 0.6342(3) 0.0249(14) Uani 1 1 d G . . . .
O9W O 0.1786(10) 0.2582(6) 1.2829(3) 0.0386(17) Uani 1 1 d . . . . .
O55 O 0.2740(10) 0.3480(5) 0.4614(3) 0.0328(16) Uani 1 1 d G . . . .
C1 C 0.4824(15) 0.2547(8) 1.1983(4) 0.035(2) Uani 1 1 d . . . . .
H1A H 0.537597 0.191097 1.214015 0.042 Uiso 1 1 calc R U . . .
H1B H 0.389906 0.267538 1.219644 0.042 Uiso 1 1 calc R U . . .
C2 C 0.4863(14) 0.2074(8) 1.1131(4) 0.031(2) Uani 1 1 d . . . . .
H2A H 0.566928 0.154602 1.124082 0.037 Uiso 1 1 calc R U . . .
C3 C 0.3084(14) 0.3349(8) 1.1121(4) 0.033(2) Uani 1 1 d . . . . .
H3A H 0.247638 0.384139 1.123020 0.040 Uiso 1 1 calc R U . . .
C4 C 0.2975(13) 0.3180(7) 1.0633(4) 0.030(2) Uani 1 1 d . . . . .
H4A H 0.227623 0.353389 1.034477 0.036 Uiso 1 1 calc R U . . .
C5 C 0.4458(13) 0.1993(7) 1.0199(4) 0.027(2) Uani 1 1 d . . . . .
C6 C 0.5608(15) 0.1199(8) 1.0255(4) 0.037(2) Uani 1 1 d . . . . .
H6A H 0.614388 0.089179 1.058583 0.044 Uiso 1 1 calc R U . . .
C7 C 0.5949(16) 0.0867(8) 0.9799(5) 0.041(3) Uani 1 1 d . . . . .
H7A H 0.669858 0.032222 0.982317 0.049 Uiso 1 1 calc R U . . .
C8 C 0.5159(16) 0.1361(8) 0.9313(4) 0.038(3) Uani 1 1 d . . . . .
H8A H 0.535961 0.116796 0.899899 0.045 Uiso 1 1 calc R U . . .
C9 C 0.4064(13) 0.2149(7) 0.9316(4) 0.028(2) Uani 1 1 d . . . . .
C10 C 0.2222(13) 0.3555(7) 0.8763(4) 0.031(2) Uani 1 1 d . . . . .
H10A H 0.187753 0.382127 0.904196 0.038 Uiso 1 1 calc R U . . .
C11 C 0.3470(13) 0.2597(7) 0.8306(4) 0.030(2) Uani 1 1 d . . . . .
H11A H 0.412323 0.209268 0.822067 0.036 Uiso 1 1 calc R U . . .
C12 C 0.2579(13) 0.3340(7) 0.7955(4) 0.030(2) Uani 1 1 d . . . . .
H12A H 0.249527 0.344468 0.758198 0.036 Uiso 1 1 calc R U . . .
C13 C 0.0897(13) 0.4874(7) 0.8025(4) 0.031(2) Uani 1 1 d . . . . .
H13A H 0.000071 0.500033 0.825083 0.037 Uiso 1 1 calc R U . . .
H13B H 0.046461 0.493037 0.766700 0.037 Uiso 1 1 calc R U . . .
C14 C 0.1967(13) 0.5579(7) 0.7991(4) 0.030(2) Uani 1 1 d . . . . .
C15 C 0.1509(13) 0.6297(7) 0.8223(4) 0.031(2) Uani 1 1 d . . . . .
H15A H 0.052307 0.636866 0.838535 0.037 Uiso 1 1 calc R U . . .
C16 C 0.2523(14) 0.6919(7) 0.8215(4) 0.034(2) Uani 1 1 d . . . . .
H16A H 0.218407 0.742709 0.835434 0.041 Uiso 1 1 calc R U . . .
C17 C 0.4046(13) 0.6793(7) 0.7999(4) 0.029(2) Uani 1 1 d . . . . .
C18 C 0.4501(15) 0.6068(8) 0.7762(4) 0.039(3) Uani 1 1 d . . . . .
H18A H 0.550447 0.598167 0.761135 0.047 Uiso 1 1 calc R U . . .
C19 C 0.3452(14) 0.5467(8) 0.7748(4) 0.037(2) Uani 1 1 d . . . . .
H19A H 0.373982 0.499247 0.757799 0.044 Uiso 1 1 calc R U . . .
C20 C -0.4859(11) 0.2355(7) 0.3716(4) 0.0231(19) Uani 1 1 d . . . . .
H20A H -0.499691 0.300345 0.351343 0.028 Uiso 1 1 calc R U . . .
H20B H -0.591451 0.219209 0.376088 0.028 Uiso 1 1 calc R U . . .
C21 C -0.3449(11) 0.2869(6) 0.4389(4) 0.0226(19) Uani 1 1 d . . . . .
H21A H -0.340766 0.345797 0.416819 0.027 Uiso 1 1 calc R U . . .
C22 C -0.3898(12) 0.1455(6) 0.4686(4) 0.0218(18) Uani 1 1 d . . . . .
H22A H -0.422663 0.090038 0.469500 0.026 Uiso 1 1 calc R U . . .
C23 C -0.3168(11) 0.1634(6) 0.5090(4) 0.0203(18) Uani 1 1 d . . . . .
H23A H -0.290422 0.123928 0.543498 0.024 Uiso 1 1 calc R U . . .
C24 C -0.2099(11) 0.3006(7) 0.5198(4) 0.0213(18) Uani 1 1 d . . . . .
C25 C -0.2129(12) 0.3958(6) 0.5003(4) 0.0233(19) Uani 1 1 d . . . . .
H25A H -0.261189 0.430294 0.466905 0.028 Uiso 1 1 calc R U . . .
C26 C -0.1396(12) 0.4358(7) 0.5337(4) 0.029(2) Uani 1 1 d . . . . .
H26A H -0.137583 0.498986 0.522394 0.034 Uiso 1 1 calc R U . . .
C27 C -0.0697(11) 0.3841(7) 0.5831(4) 0.0249(19) Uani 1 1 d . . . . .
H27A H -0.020898 0.410479 0.605873 0.030 Uiso 1 1 calc R U . . .
C28 C -0.0764(11) 0.2918(6) 0.5967(3) 0.0194(17) Uani 1 1 d . . . . .
C29 C -0.0199(12) 0.1410(7) 0.6646(4) 0.026(2) Uani 1 1 d . . . . .
H29A H -0.081872 0.110931 0.648006 0.031 Uiso 1 1 calc R U . . .
C30 C 0.1004(13) 0.2474(7) 0.6822(4) 0.027(2) Uani 1 1 d . . . . .
H30A H 0.133476 0.303468 0.679312 0.033 Uiso 1 1 calc R U . . .
C31 C 0.1440(12) 0.1693(7) 0.7216(4) 0.027(2) Uani 1 1 d . . . . .
H31A H 0.213376 0.160611 0.751113 0.032 Uiso 1 1 calc R U . . .
C32 C 0.0841(12) 0.0047(7) 0.7415(4) 0.026(2) Uani 1 1 d . . . . .
H32A H -0.021202 -0.012094 0.745559 0.031 Uiso 1 1 calc R U . . .
H32B H 0.130071 -0.003466 0.777299 0.031 Uiso 1 1 calc R U . . .
C33 C 0.1911(11) -0.0587(6) 0.7133(4) 0.0203(18) Uani 1 1 d . . . . .
C34 C 0.3429(12) -0.0439(7) 0.6971(4) 0.0250(19) Uani 1 1 d . . . . .
H34A H 0.381428 0.005132 0.704510 0.030 Uiso 1 1 calc R U . . .
C35 C 0.4382(12) -0.1010(7) 0.6700(4) 0.026(2) Uani 1 1 d . . . . .
H35A H 0.538857 -0.089335 0.658824 0.031 Uiso 1 1 calc R U . . .
C36 C 0.3838(12) -0.1753(7) 0.6595(4) 0.0237(19) Uani 1 1 d . . . . .
C37 C 0.2323(11) -0.1922(6) 0.6763(4) 0.0223(18) Uani 1 1 d . . . . .
H37A H 0.195214 -0.242495 0.670036 0.027 Uiso 1 1 calc R U . . .
C38 C 0.1374(12) -0.1332(7) 0.7027(4) 0.025(2) Uani 1 1 d . . . . .
H38A H 0.035918 -0.143920 0.713315 0.030 Uiso 1 1 calc R U . . .
C39 C 0.7829(12) 0.3506(7) 1.0326(4) 0.026(2) Uani 1 1 d . . . . .
C40 C 0.6380(12) 0.4288(6) 1.0140(4) 0.0243(19) Uani 1 1 d . . . . .
C41 C 0.5663(12) 0.4522(7) 0.9632(4) 0.027(2) Uani 1 1 d . . . . .
C42 C 0.4304(12) 0.5243(7) 0.9489(4) 0.027(2) Uani 1 1 d . . . . .
H42A H 0.385189 0.541050 0.913970 0.032 Uiso 1 1 calc R U . . .
C43 C 0.1037(11) 0.1566(7) 0.4215(4) 0.0222(19) Uani 1 1 d . . . . .
C44 C 0.0521(11) 0.0751(6) 0.4629(4) 0.0208(18) Uani 1 1 d . . . . .
C45 C -0.0395(10) 0.0211(6) 0.4453(4) 0.0190(17) Uani 1 1 d . . . . .
H45A H -0.066580 0.033809 0.408663 0.023 Uiso 1 1 calc R U . . .
C46 C 0.0907(11) 0.0516(6) 0.5182(4) 0.0200(18) Uani 1 1 d . . . . .
C47 C 0.6289(12) 0.0915(6) 0.7648(4) 0.025(2) Uani 1 1 d . . . . .
C48 C 0.6258(12) 0.1895(7) 0.7316(3) 0.024(2) Uani 1 1 d . . . . .
C49 C 0.6984(11) 0.2546(6) 0.7486(3) 0.0206(18) Uani 1 1 d . . . . .
C50 C 0.6768(11) 0.3468(8) 0.7177(4) 0.028(2) Uani 1 1 d . . . . .
H50A H 0.724062 0.389173 0.729262 0.034 Uiso 1 1 calc R U . . .
C51 C 0.5840(11) 0.3757(6) 0.6690(4) 0.0205(10) Uani 1 1 d . . . . .
C52 C 0.5215(11) 0.3096(6) 0.6498(3) 0.0205(10) Uani 1 1 d . . . . .
C53 C 0.5456(11) 0.2195(6) 0.6816(3) 0.0205(10) Uani 1 1 d . . . . .
H53A H 0.505426 0.176032 0.668626 0.025 Uiso 1 1 calc R U . . .
C54 C 0.5522(12) 0.4793(7) 0.6403(4) 0.0245(19) Uani 1 1 d . . . . .
C55 C 0.994(2) 0.1585(11) 0.9917(6) 0.066(4) Uani 1 1 d . . . . .
H55A H 0.886724 0.190944 0.979022 0.099 Uiso 1 1 calc R U . . .
H55B H 1.053690 0.201070 1.000048 0.099 Uiso 1 1 calc R U . . .
H55C H 0.988723 0.109112 1.023524 0.099 Uiso 1 1 calc R U . . .
C56 C 1.0727(17) 0.1200(11) 0.9500(6) 0.053(3) Uani 1 1 d . . . . .
I1 I 0.66302(8) 0.38777(4) 0.90378(2) 0.02914(16) Uani 1 1 d . . . . .
I2 I 0.24642(7) 0.12169(4) 0.54926(2) 0.02239(15) Uani 1 1 d . . . . .
I3 I 0.83964(8) 0.21653(5) 0.82038(2) 0.03467(18) Uani 1 1 d . . . . .
I4 I 0.39951(7) 0.33815(4) 0.57502(2) 0.02051(14) Uani 1 1 d . . . . .
N1 N 0.4279(11) 0.2646(6) 1.1431(3) 0.0298(18) Uani 1 1 d . . . . .
N2 N 0.4091(11) 0.2388(6) 1.0642(3) 0.0268(17) Uani 1 1 d . . . . .
N3 N 0.3678(11) 0.2474(6) 0.9741(3) 0.0277(18) Uani 1 1 d . . . . .
N4 N 0.3233(11) 0.2726(6) 0.8821(3) 0.0305(19) Uani 1 1 d . . . . .
N5 N 0.1809(11) 0.3920(6) 0.8254(3) 0.0305(19) Uani 1 1 d . . . . .
N6 N -0.4086(9) 0.2223(5) 0.4253(3) 0.0218(16) Uani 1 1 d . . . . .
N7 N -0.2880(9) 0.2522(5) 0.4898(3) 0.0187(15) Uani 1 1 d . . . . .
N8 N -0.1446(9) 0.2491(5) 0.5668(3) 0.0208(15) Uani 1 1 d . . . . .
N9 N -0.0035(9) 0.2300(5) 0.6463(3) 0.0199(15) Uani 1 1 d . . . . .
N10 N 0.0667(9) 0.1033(5) 0.7103(3) 0.0206(15) Uani 1 1 d . . . . .
N11 N 1.1327(15) 0.0887(9) 0.9167(5) 0.056(3) Uani 1 1 d . . . . .

loop_
_atom_site_aniso_label
_atom_site_aniso_U_11
_atom_site_aniso_U_22
_atom_site_aniso_U_33
_atom_site_aniso_U_23
_atom_site_aniso_U_13
_atom_site_aniso_U_12
O1W 0.075(7) 0.041(5) 0.049(5) -0.012(4) -0.008(5) 0.004(5)
O1 0.029(4) 0.027(4) 0.064(5) -0.012(4) 0.004(4) -0.001(3)
O2 0.041(5) 0.038(5) 0.044(4) -0.004(4) -0.003(4) -0.008(4)
O2W 0.050(5) 0.031(4) 0.041(4) -0.008(3) 0.003(4) -0.012(4)
O3W 0.044(5) 0.043(5) 0.046(5) -0.020(4) 0.013(4) -0.012(4)
O3 0.045(4) 0.021(4) 0.033(4) -0.014(3) 0.006(3) -0.005(3)
O4W 0.045(5) 0.046(5) 0.050(5) -0.020(4) -0.005(4) -0.001(4)
O4 0.041(4) 0.023(3) 0.023(3) -0.011(3) 0.013(3) -0.009(3)
O5W 0.119(11) 0.074(8) 0.049(6) -0.007(6) 0.008(6) 0.030(7)
O5 0.085(7) 0.026(4) 0.019(3) -0.006(3) 0.017(4) 0.004(4)
O6W 0.071(6) 0.048(5) 0.041(5) -0.014(4) -0.013(4) -0.001(5)
O6 0.041(4) 0.014(3) 0.021(3) -0.003(2) 0.003(3) 0.004(3)
O7 0.043(4) 0.012(3) 0.041(4) -0.001(3) 0.004(3) -0.003(3)
O7W 0.035(4) 0.032(4) 0.030(4) -0.013(3) -0.001(3) -0.006(3)
O8 0.047(5) 0.029(4) 0.034(4) -0.010(3) 0.009(3) -0.019(3)
O8W 0.028(3) 0.028(4) 0.023(3) -0.010(3) 0.007(3) -0.010(3)
O9W 0.042(4) 0.037(4) 0.035(4) -0.004(3) 0.000(3) -0.011(4)
O55 0.051(5) 0.025(4) 0.025(3) -0.010(3) -0.004(3) -0.010(3)
C1 0.055(7) 0.034(6) 0.019(5) -0.007(4) 0.008(4) -0.015(5)
C2 0.042(6) 0.031(6) 0.020(4) -0.006(4) 0.006(4) -0.007(5)
C3 0.041(6) 0.032(6) 0.024(5) -0.009(4) 0.002(4) -0.001(5)
C4 0.042(6) 0.018(5) 0.025(5) -0.003(4) 0.007(4) -0.001(4)
C5 0.039(6) 0.023(5) 0.023(5) -0.007(4) 0.003(4) -0.012(4)
C6 0.052(7) 0.028(6) 0.029(5) -0.006(4) -0.002(5) -0.006(5)
C7 0.056(7) 0.036(6) 0.030(5) -0.012(5) 0.001(5) -0.004(5)
C8 0.060(7) 0.035(6) 0.022(5) -0.012(4) 0.004(5) -0.013(5)
C9 0.043(6) 0.019(5) 0.025(5) -0.009(4) 0.006(4) -0.011(4)
C10 0.037(6) 0.032(6) 0.031(5) -0.017(4) 0.009(4) -0.008(5)
C11 0.039(6) 0.033(6) 0.022(5) -0.013(4) 0.003(4) -0.007(5)
C12 0.035(6) 0.035(6) 0.025(5) -0.013(4) 0.008(4) -0.011(5)
C13 0.036(6) 0.024(5) 0.029(5) -0.007(4) -0.004(4) 0.001(4)
C14 0.039(6) 0.027(5) 0.020(4) -0.005(4) 0.001(4) 0.004(4)
C15 0.039(6) 0.032(6) 0.021(4) -0.006(4) 0.000(4) -0.006(5)
C16 0.049(7) 0.028(6) 0.018(4) -0.002(4) 0.000(4) 0.009(5)
C17 0.036(6) 0.031(5) 0.015(4) -0.001(4) 0.002(4) -0.005(4)
C18 0.043(6) 0.044(7) 0.031(5) -0.013(5) 0.015(5) -0.009(5)
C19 0.045(6) 0.038(6) 0.032(5) -0.023(5) 0.012(5) -0.002(5)
C20 0.022(5) 0.026(5) 0.024(4) -0.010(4) -0.001(3) -0.004(4)
C21 0.026(5) 0.016(5) 0.026(4) -0.003(4) 0.002(4) -0.006(4)
C22 0.031(5) 0.009(4) 0.027(4) -0.008(3) 0.009(4) -0.003(4)
C23 0.025(5) 0.012(4) 0.024(4) -0.008(3) 0.002(3) 0.001(4)
C24 0.022(4) 0.025(5) 0.022(4) -0.011(4) 0.004(3) -0.012(4)
C25 0.029(5) 0.019(5) 0.025(4) -0.008(4) 0.008(4) -0.009(4)
C26 0.030(5) 0.019(5) 0.041(5) -0.011(4) 0.006(4) -0.011(4)
C27 0.021(5) 0.028(5) 0.027(5) -0.008(4) 0.004(4) -0.009(4)
C28 0.024(4) 0.013(4) 0.018(4) -0.002(3) 0.008(3) -0.001(3)
C29 0.027(5) 0.029(5) 0.025(5) -0.015(4) 0.003(4) -0.003(4)
C30 0.038(6) 0.029(5) 0.022(4) -0.014(4) 0.002(4) -0.012(4)
C31 0.030(5) 0.037(6) 0.022(4) -0.016(4) 0.006(4) -0.016(4)
C32 0.033(5) 0.027(5) 0.019(4) -0.007(4) 0.006(4) -0.008(4)
C33 0.025(5) 0.014(4) 0.021(4) -0.006(3) 0.003(3) 0.002(4)
C34 0.027(5) 0.023(5) 0.028(5) -0.009(4) -0.001(4) -0.007(4)
C35 0.025(5) 0.031(5) 0.025(4) -0.012(4) 0.002(4) -0.008(4)
C36 0.027(5) 0.022(5) 0.021(4) -0.007(4) 0.004(4) 0.000(4)
C37 0.026(5) 0.020(5) 0.022(4) -0.007(4) -0.002(4) -0.005(4)
C38 0.032(5) 0.023(5) 0.020(4) -0.003(4) 0.004(4) -0.009(4)
C39 0.027(5) 0.034(6) 0.019(4) -0.011(4) 0.000(4) -0.008(4)
C40 0.031(5) 0.011(4) 0.025(4) 0.003(3) 0.005(4) -0.001(4)
C41 0.029(5) 0.035(6) 0.019(4) -0.015(4) 0.010(4) -0.004(4)
C42 0.031(5) 0.029(5) 0.020(4) -0.003(4) 0.001(4) -0.010(4)
C43 0.027(5) 0.024(5) 0.019(4) -0.009(4) 0.005(3) -0.007(4)
C44 0.024(5) 0.017(4) 0.026(4) -0.014(4) 0.010(4) -0.004(4)
C45 0.017(4) 0.017(4) 0.023(4) -0.007(3) 0.004(3) -0.001(3)
C46 0.025(5) 0.017(4) 0.021(4) -0.011(3) 0.006(3) -0.004(4)
C47 0.037(5) 0.014(5) 0.019(4) -0.005(3) 0.000(4) 0.005(4)
C48 0.033(5) 0.022(5) 0.012(4) -0.006(3) 0.004(3) 0.008(4)
C49 0.023(4) 0.024(5) 0.012(4) -0.003(3) 0.005(3) 0.002(4)
C50 0.021(5) 0.044(6) 0.027(5) -0.020(4) 0.006(4) -0.011(4)
C51 0.022(3) 0.020(2) 0.019(2) -0.0054(19) 0.0048(19) -0.001(2)
C52 0.022(3) 0.020(2) 0.019(2) -0.0054(19) 0.0048(19) -0.001(2)
C53 0.022(3) 0.020(2) 0.019(2) -0.0054(19) 0.0048(19) -0.001(2)
C54 0.030(5) 0.024(5) 0.021(4) -0.009(4) 0.005(4) -0.005(4)
C55 0.098(13) 0.053(9) 0.046(8) -0.023(7) 0.020(8) 0.001(8)
C56 0.048(8) 0.059(9) 0.055(8) -0.016(7) -0.005(6) -0.012(7)
I1 0.0330(3) 0.0327(3) 0.0234(3) -0.0126(2) 0.0040(2) -0.0033(3)
I2 0.0254(3) 0.0247(3) 0.0217(3) -0.0118(2) 0.0044(2) -0.0086(2)
I3 0.0343(3) 0.0493(4) 0.0185(3) -0.0130(3) -0.0022(2) 0.0024(3)
I4 0.0255(3) 0.0197(3) 0.0162(2) -0.0061(2) 0.00124(19) -0.0023(2)
N1 0.043(5) 0.026(4) 0.023(4) -0.011(3) 0.009(4) -0.008(4)
N2 0.036(5) 0.029(5) 0.018(4) -0.007(3) 0.005(3) -0.012(4)
N3 0.041(5) 0.024(4) 0.018(4) -0.003(3) 0.002(3) -0.009(4)
N4 0.042(5) 0.031(5) 0.021(4) -0.009(3) 0.003(3) -0.011(4)
N5 0.033(5) 0.035(5) 0.028(4) -0.015(4) 0.004(3) -0.009(4)
N6 0.026(4) 0.017(4) 0.023(4) -0.008(3) 0.003(3) -0.003(3)
N7 0.024(4) 0.016(4) 0.021(4) -0.009(3) 0.009(3) -0.009(3)
N8 0.020(4) 0.025(4) 0.020(4) -0.008(3) 0.006(3) -0.008(3)
N9 0.023(4) 0.016(4) 0.022(4) -0.004(3) 0.002(3) -0.006(3)
N10 0.027(4) 0.017(4) 0.016(3) -0.003(3) 0.004(3) -0.002(3)
N11 0.060(7) 0.059(7) 0.043(6) -0.020(5) 0.005(5) 0.013(6)

loop_
_atom_type_symbol
_atom_type_description
_atom_type_scat_dispersion_real
_atom_type_scat_dispersion_imag
_atom_type_scat_source
C C 0.0181 0.0091 'International Tables Vol C Tables 4.2.6.8 and 6.1.1.4'
H H 0.0000 0.0000 'International Tables Vol C Tables 4.2.6.8 and 6.1.1.4'
I I -0.3257 6.8362 'International Tables Vol C Tables 4.2.6.8 and 6.1.1.4'
N N 0.0311 0.0180 'International Tables Vol C Tables 4.2.6.8 and 6.1.1.4'
O O 0.0492 0.0322 'International Tables Vol C Tables 4.2.6.8 and 6.1.1.4'

loop_
_geom_angle_atom_site_label_1
_geom_angle_atom_site_label_2
_geom_angle_atom_site_label_3
_geom_angle
_geom_angle_site_symmetry_1
_geom_angle_site_symmetry_3
_geom_angle_publ_flag
N1 C1 C17 111.3(8) . 2_667 ?
N1 C1 H1A 109.4 . . ?
C17 C1 H1A 109.4 2_667 . ?
N1 C1 H1B 109.4 . . ?
C17 C1 H1B 109.4 2_667 . ?
H1A C1 H1B 108.0 . . ?
N1 C2 N2 108.6(10) . . ?
N1 C2 H2A 125.7 . . ?
N2 C2 H2A 125.7 . . ?
C4 C3 N1 107.4(9) . . ?
C4 C3 H3A 126.3 . . ?
N1 C3 H3A 126.3 . . ?
C3 C4 N2 107.2(9) . . ?
C3 C4 H4A 126.4 . . ?
N2 C4 H4A 126.4 . . ?
N3 C5 C6 124.2(10) . . ?
N3 C5 N2 114.7(9) . . ?
C6 C5 N2 121.0(9) . . ?
C5 C6 C7 118.0(11) . . ?
C5 C6 H6A 121.0 . . ?
C7 C6 H6A 121.0 . . ?
C8 C7 C6 119.0(11) . . ?
C8 C7 H7A 120.5 . . ?
C6 C7 H7A 120.5 . . ?
C9 C8 C7 116.5(10) . . ?
C9 C8 H8A 121.7 . . ?
C7 C8 H8A 121.7 . . ?
N3 C9 C8 126.4(10) . . ?
N3 C9 N4 113.4(9) . . ?
C8 C9 N4 120.2(9) . . ?
N5 C10 N4 109.1(9) . . ?
N5 C10 H10A 125.5 . . ?
N4 C10 H10A 125.5 . . ?
C12 C11 N4 107.1(9) . . ?
C12 C11 H11A 126.4 . . ?
N4 C11 H11A 126.4 . . ?
C11 C12 N5 107.1(9) . . ?
C11 C12 H12A 126.4 . . ?
N5 C12 H12A 126.4 . . ?
N5 C13 C14 110.7(9) . . ?
N5 C13 H13A 109.5 . . ?
C14 C13 H13A 109.5 . . ?
N5 C13 H13B 109.5 . . ?
C14 C13 H13B 109.5 . . ?
H13A C13 H13B 108.1 . . ?
C15 C14 C19 120.4(11) . . ?
C15 C14 C13 119.6(10) . . ?
C19 C14 C13 120.0(9) . . ?
C14 C15 C16 119.7(10) . . ?
C14 C15 H15A 120.1 . . ?
C16 C15 H15A 120.1 . . ?
C15 C16 C17 120.9(10) . . ?
C15 C16 H16A 119.6 . . ?
C17 C16 H16A 119.6 . . ?
C18 C17 C16 119.1(10) . . ?
C18 C17 C1 120.6(10) . 2_667 ?
C16 C17 C1 120.3(10) . 2_667 ?
C17 C18 C19 120.0(10) . . ?
C17 C18 H18A 120.0 . . ?
C19 C18 H18A 120.0 . . ?
C18 C19 C14 119.8(10) . . ?
C18 C19 H19A 120.1 . . ?
C14 C19 H19A 120.1 . . ?
N6 C20 C36 110.4(8) . 2_556 ?
N6 C20 H20A 109.6 . . ?
C36 C20 H20A 109.6 2_556 . ?
N6 C20 H20B 109.6 . . ?
C36 C20 H20B 109.6 2_556 . ?
H20A C20 H20B 108.1 . . ?
N6 C21 N7 107.6(8) . . ?
N6 C21 H21A 126.2 . . ?
N7 C21 H21A 126.2 . . ?
C23 C22 N6 108.4(8) . . ?
C23 C22 H22A 125.8 . . ?
N6 C22 H22A 125.8 . . ?
C22 C23 N7 106.2(8) . . ?
C22 C23 H23A 126.9 . . ?
N7 C23 H23A 126.9 . . ?
N8 C24 C25 124.3(9) . . ?
N8 C24 N7 114.6(8) . . ?
C25 C24 N7 121.0(8) . . ?
C26 C25 C24 115.9(9) . . ?
C26 C25 H25A 122.0 . . ?
C24 C25 H25A 122.0 . . ?
C27 C26 C25 121.5(9) . . ?
C27 C26 H26A 119.3 . . ?
C25 C26 H26A 119.3 . . ?
C28 C27 C26 115.9(9) . . ?
C28 C27 H27A 122.0 . . ?
C26 C27 H27A 122.0 . . ?
N8 C28 C27 125.7(9) . . ?
N8 C28 N9 112.9(8) . . ?
C27 C28 N9 121.3(8) . . ?
N10 C29 N9 108.4(8) . . ?
N10 C29 H29A 125.8 . . ?
N9 C29 H29A 125.8 . . ?
C31 C30 N9 107.5(8) . . ?
C31 C30 H30A 126.2 . . ?
N9 C30 H30A 126.2 . . ?
C30 C31 N10 107.2(8) . . ?
C30 C31 H31A 126.4 . . ?
N10 C31 H31A 126.4 . . ?
N10 C32 C33 110.8(7) . . ?
N10 C32 H32A 109.5 . . ?
C33 C32 H32A 109.5 . . ?
N10 C32 H32B 109.5 . . ?
C33 C32 H32B 109.5 . . ?
H32A C32 H32B 108.1 . . ?
C34 C33 C38 118.4(8) . . ?
C34 C33 C32 121.6(8) . . ?
C38 C33 C32 119.9(8) . . ?
C33 C34 C35 121.1(9) . . ?
C33 C34 H34A 119.5 . . ?
C35 C34 H34A 119.5 . . ?
C36 C35 C34 120.2(9) . . ?
C36 C35 H35A 119.9 . . ?
C34 C35 H35A 119.9 . . ?
C35 C36 C37 119.5(9) . . ?
C35 C36 C20 120.0(8) . 2_556 ?
C37 C36 C20 120.5(8) . 2_556 ?
C38 C37 C36 119.4(8) . . ?
C38 C37 H37A 120.3 . . ?
C36 C37 H37A 120.3 . . ?
C33 C38 C37 121.4(9) . . ?
C33 C38 H38A 119.3 . . ?
C37 C38 H38A 119.3 . . ?
O1 C39 O2 125.6(10) . . ?
O1 C39 C40 117.6(9) . . ?
O2 C39 C40 116.8(9) . . ?
C41 C40 C42 118.6(9) . 2_667 ?
C41 C40 C39 123.0(9) . . ?
C42 C40 C39 118.4(9) 2_667 . ?
C40 C41 C42 120.0(9) . . ?
C40 C41 I1 121.5(8) . . ?
C42 C41 I1 118.3(7) . . ?
C40 C42 C41 121.4(9) 2_667 . ?
C40 C42 H42A 119.3 2_667 . ?
C41 C42 H42A 119.3 . . ?
O3 C43 O4 125.6(9) . . ?
O3 C43 C44 118.4(8) . . ?
O4 C43 C44 115.8(8) . . ?
C45 C44 C46 117.0(9) . . ?
C45 C44 C43 119.1(8) . . ?
C46 C44 C43 123.9(8) . . ?
C46 C45 C44 120.4(9) 2_556 . ?
C46 C45 H45A 119.8 2_556 . ?
C44 C45 H45A 119.8 . . ?
C45 C46 C44 122.6(9) 2_556 . ?
C45 C46 I2 116.8(7) 2_556 . ?
C44 C46 I2 120.5(7) . . ?
O5 C47 O6 125.1(9) . . ?
O5 C47 C48 117.2(8) . . ?
O6 C47 C48 117.7(8) . . ?
C53 C48 C49 117.2(9) . . ?
C53 C48 C47 118.6(9) . . ?
C49 C48 C47 124.1(8) . . ?
C50 C49 C48 120.4(8) . . ?
C50 C49 I3 117.9(7) . . ?
C48 C49 I3 121.7(6) . . ?
C49 C50 C51 120.1(9) . . ?
C49 C50 H50A 120.0 . . ?
C51 C50 H50A 120.0 . . ?
C50 C51 C52 119.7(9) . . ?
C50 C51 C54 117.0(9) . . ?
C52 C51 C54 123.3(8) . . ?
C53 C52 C51 118.2(8) . . ?
C53 C52 I4 117.1(7) . . ?
C51 C52 I4 124.7(7) . . ?
C52 C53 C48 124.0(9) . . ?
C52 C53 H53A 118.0 . . ?
C48 C53 H53A 118.0 . . ?
O7 C54 O8 125.2(9) . . ?
O7 C54 C51 116.5(8) . . ?
O8 C54 C51 118.2(9) . . ?
C56 C55 H55A 109.5 . . ?
C56 C55 H55B 109.5 . . ?
H55A C55 H55B 109.5 . . ?
C56 C55 H55C 109.5 . . ?
H55A C55 H55C 109.5 . . ?
H55B C55 H55C 109.5 . . ?
N11 C56 C55 178.6(17) . . ?
C2 N1 C3 108.0(9) . . ?
C2 N1 C1 125.1(10) . . ?
C3 N1 C1 126.9(9) . . ?
C2 N2 C4 108.8(9) . . ?
C2 N2 C5 125.0(9) . . ?
C4 N2 C5 126.1(9) . . ?
C5 N3 C9 115.8(9) . . ?
C10 N4 C11 107.2(9) . . ?
C10 N4 C9 125.9(9) . . ?
C11 N4 C9 126.5(9) . . ?
C10 N5 C12 109.5(9) . . ?
C10 N5 C13 124.6(9) . . ?
C12 N5 C13 125.1(9) . . ?
C21 N6 C22 108.4(8) . . ?
C21 N6 C20 123.6(8) . . ?
C22 N6 C20 127.9(8) . . ?
C21 N7 C23 109.3(8) . . ?
C21 N7 C24 125.0(8) . . ?
C23 N7 C24 125.6(8) . . ?
C24 N8 C28 116.6(8) . . ?
C29 N9 C30 107.9(8) . . ?
C29 N9 C28 124.1(8) . . ?
C30 N9 C28 127.9(8) . . ?
C29 N10 C31 108.9(8) . . ?
C29 N10 C32 124.3(8) . . ?
C31 N10 C32 126.7(8) . . ?

loop_
_geom_bond_atom_site_label_1
_geom_bond_atom_site_label_2
_geom_bond_distance
_geom_bond_site_symmetry_2
_geom_bond_publ_flag
O1 C39 1.236(13) . ?
O2 C39 1.256(13) . ?
O3 C43 1.249(12) . ?
O4 C43 1.250(12) . ?
O5 C47 1.260(13) . ?
O6 C47 1.267(12) . ?
O7 C54 1.250(13) . ?
O8 C54 1.265(12) . ?
C1 N1 1.454(13) . ?
C1 C17 1.522(15) 2_667 ?
C1 H1A 0.9700 . ?
C1 H1B 0.9700 . ?
C2 N1 1.331(14) . ?
C2 N2 1.346(14) . ?
C2 H2A 0.9300 . ?
C3 C4 1.349(15) . ?
C3 N1 1.398(15) . ?
C3 H3A 0.9300 . ?
C4 N2 1.376(14) . ?
C4 H4A 0.9300 . ?
C5 N3 1.316(14) . ?
C5 C6 1.373(16) . ?
C5 N2 1.426(13) . ?
C6 C7 1.398(16) . ?
C6 H6A 0.9300 . ?
C7 C8 1.378(17) . ?
C7 H7A 0.9300 . ?
C8 C9 1.369(16) . ?
C8 H8A 0.9300 . ?
C9 N3 1.325(13) . ?
C9 N4 1.439(14) . ?
C10 N5 1.299(15) . ?
C10 N4 1.354(14) . ?
C10 H10A 0.9300 . ?
C11 C12 1.344(16) . ?
C11 N4 1.394(13) . ?
C11 H11A 0.9300 . ?
C12 N5 1.383(13) . ?
C12 H12A 0.9300 . ?
C13 N5 1.475(14) . ?
C13 C14 1.515(15) . ?
C13 H13A 0.9700 . ?
C13 H13B 0.9700 . ?
C14 C15 1.367(15) . ?
C14 C19 1.398(15) . ?
C15 C16 1.389(16) . ?
C15 H15A 0.9300 . ?
C16 C17 1.397(15) . ?
C16 H16A 0.9300 . ?
C17 C18 1.385(16) . ?
C18 C19 1.397(17) . ?
C18 H18A 0.9300 . ?
C19 H19A 0.9300 . ?
C20 N6 1.480(12) . ?
C20 C36 1.512(13) 2_556 ?
C20 H20A 0.9700 . ?
C20 H20B 0.9700 . ?
C21 N6 1.328(12) . ?
C21 N7 1.330(13) . ?
C21 H21A 0.9300 . ?
C22 C23 1.328(13) . ?
C22 N6 1.368(12) . ?
C22 H22A 0.9300 . ?
C23 N7 1.376(12) . ?
C23 H23A 0.9300 . ?
C24 N8 1.313(13) . ?
C24 C25 1.394(14) . ?
C24 N7 1.438(11) . ?
C25 C26 1.385(14) . ?
C25 H25A 0.9300 . ?
C26 C27 1.374(15) . ?
C26 H26A 0.9300 . ?
C27 C28 1.364(14) . ?
C27 H27A 0.9300 . ?
C28 N8 1.327(12) . ?
C28 N9 1.430(12) . ?
C29 N10 1.320(13) . ?
C29 N9 1.343(13) . ?
C29 H29A 0.9300 . ?
C30 C31 1.331(15) . ?
C30 N9 1.389(12) . ?
C30 H30A 0.9300 . ?
C31 N10 1.387(12) . ?
C31 H31A 0.9300 . ?
C32 N10 1.481(13) . ?
C32 C33 1.513(13) . ?
C32 H32A 0.9700 . ?
C32 H32B 0.9700 . ?
C33 C34 1.387(14) . ?
C33 C38 1.387(13) . ?
C34 C35 1.388(14) . ?
C34 H34A 0.9300 . ?
C35 C36 1.385(14) . ?
C35 H35A 0.9300 . ?
C36 C37 1.399(14) . ?
C37 C38 1.392(14) . ?
C37 H37A 0.9300 . ?
C38 H38A 0.9300 . ?
C39 C40 1.517(14) . ?
C40 C41 1.374(14) . ?
C40 C42 1.391(14) 2_667 ?
C41 C42 1.406(15) . ?
C41 I1 2.098(9) . ?
C42 H42A 0.9300 . ?
C43 C44 1.534(13) . ?
C44 C45 1.388(13) . ?
C44 C46 1.394(14) . ?
C45 C46 1.383(13) 2_556 ?
C45 H45A 0.9300 . ?
C46 I2 2.125(9) . ?
C47 C48 1.502(14) . ?
C48 C53 1.381(13) . ?
C48 C49 1.420(14) . ?
C49 C50 1.393(15) . ?
C49 I3 2.092(9) . ?
C50 C51 1.403(14) . ?
C50 H50A 0.9300 . ?
C51 C52 1.414(13) . ?
C51 C54 1.525(14) . ?
C52 C53 1.374(14) . ?
C52 I4 2.091(9) . ?
C53 H53A 0.9300 . ?
C55 C56 1.45(2) . ?
C55 H55A 0.9600 . ?
C55 H55B 0.9600 . ?
C55 H55C 0.9600 . ?
C56 N11 1.152(19) . ?

loop_
_geom_torsion_atom_site_label_1
_geom_torsion_atom_site_label_2
_geom_torsion_atom_site_label_3
_geom_torsion_atom_site_label_4
_geom_torsion
_geom_torsion_site_symmetry_1
_geom_torsion_site_symmetry_2
_geom_torsion_site_symmetry_3
_geom_torsion_site_symmetry_4
_geom_torsion_publ_flag
N1 C3 C4 N2 -0.2(12) . . . . ?
N3 C5 C6 C7 -1.6(17) . . . . ?
N2 C5 C6 C7 -177.7(10) . . . . ?
C5 C6 C7 C8 1.9(18) . . . . ?
C6 C7 C8 C9 -0.7(18) . . . . ?
C7 C8 C9 N3 -0.9(17) . . . . ?
C7 C8 C9 N4 177.5(10) . . . . ?
N4 C11 C12 N5 0.3(11) . . . . ?
N5 C13 C14 C15 -126.1(10) . . . . ?
N5 C13 C14 C19 50.6(13) . . . . ?
C19 C14 C15 C16 0.3(15) . . . . ?
C13 C14 C15 C16 176.9(9) . . . . ?
C14 C15 C16 C17 -3.6(15) . . . . ?
C15 C16 C17 C18 4.0(15) . . . . ?
C15 C16 C17 C1 -177.0(9) . . . 2_667 ?
C16 C17 C18 C19 -1.1(16) . . . . ?
C1 C17 C18 C19 180.0(10) 2_667 . . . ?
C17 C18 C19 C14 -2.2(17) . . . . ?
C15 C14 C19 C18 2.6(16) . . . . ?
C13 C14 C19 C18 -174.1(10) . . . . ?
N6 C22 C23 N7 -1.1(10) . . . . ?
N8 C24 C25 C26 0.6(14) . . . . ?
N7 C24 C25 C26 177.4(8) . . . . ?
C24 C25 C26 C27 -0.5(14) . . . . ?
C25 C26 C27 C28 0.4(14) . . . . ?
C26 C27 C28 N8 -0.5(14) . . . . ?
C26 C27 C28 N9 177.9(8) . . . . ?
N9 C30 C31 N10 -0.2(11) . . . . ?
N10 C32 C33 C34 52.1(12) . . . . ?
N10 C32 C33 C38 -127.3(9) . . . . ?
C38 C33 C34 C35 1.2(14) . . . . ?
C32 C33 C34 C35 -178.3(9) . . . . ?
C33 C34 C35 C36 -1.2(15) . . . . ?
C34 C35 C36 C37 0.1(14) . . . . ?
C34 C35 C36 C20 178.1(9) . . . 2_556 ?
C35 C36 C37 C38 1.0(14) . . . . ?
C20 C36 C37 C38 -177.0(8) 2_556 . . . ?
C34 C33 C38 C37 0.0(14) . . . . ?
C32 C33 C38 C37 179.4(9) . . . . ?
C36 C37 C38 C33 -1.0(14) . . . . ?
O1 C39 C40 C41 89.8(12) . . . . ?
O2 C39 C40 C41 -90.3(12) . . . . ?
O1 C39 C40 C42 -93.6(11) . . . 2_667 ?
O2 C39 C40 C42 86.3(12) . . . 2_667 ?
C42 C40 C41 C42 2.2(16) 2_667 . . . ?
C39 C40 C41 C42 178.8(9) . . . . ?
C42 C40 C41 I1 178.6(7) 2_667 . . . ?
C39 C40 C41 I1 -4.9(14) . . . . ?
C40 C41 C42 C40 -2.3(16) . . . 2_667 ?
I1 C41 C42 C40 -178.8(7) . . . 2_667 ?
O3 C43 C44 C45 121.1(10) . . . . ?
O4 C43 C44 C45 -54.4(12) . . . . ?
O3 C43 C44 C46 -58.4(13) . . . . ?
O4 C43 C44 C46 126.1(10) . . . . ?
C46 C44 C45 C46 0.9(14) . . . 2_556 ?
C43 C44 C45 C46 -178.6(8) . . . 2_556 ?
C45 C44 C46 C45 -0.9(14) . . . 2_556 ?
C43 C44 C46 C45 178.6(8) . . . 2_556 ?
C45 C44 C46 I2 174.8(6) . . . . ?
C43 C44 C46 I2 -5.7(12) . . . . ?
O5 C47 C48 C53 -127.4(10) . . . . ?
O6 C47 C48 C53 53.0(13) . . . . ?
O5 C47 C48 C49 51.6(14) . . . . ?
O6 C47 C48 C49 -128.1(10) . . . . ?
C53 C48 C49 C50 5.2(13) . . . . ?
C47 C48 C49 C50 -173.8(9) . . . . ?
C53 C48 C49 I3 -174.9(6) . . . . ?
C47 C48 C49 I3 6.1(12) . . . . ?
C48 C49 C50 C51 -0.5(13) . . . . ?
I3 C49 C50 C51 179.6(7) . . . . ?
C49 C50 C51 C52 -4.2(13) . . . . ?
C49 C50 C51 C54 174.1(8) . . . . ?
C50 C51 C52 C53 4.2(13) . . . . ?
C54 C51 C52 C53 -174.1(8) . . . . ?
C50 C51 C52 I4 -174.1(7) . . . . ?
C54 C51 C52 I4 7.7(12) . . . . ?
C51 C52 C53 C48 0.7(14) . . . . ?
I4 C52 C53 C48 179.1(7) . . . . ?
C49 C48 C53 C52 -5.4(14) . . . . ?
C47 C48 C53 C52 173.7(9) . . . . ?
C50 C51 C54 O7 -133.9(9) . . . . ?
C52 C51 C54 O7 44.4(13) . . . . ?
C50 C51 C54 O8 42.2(12) . . . . ?
C52 C51 C54 O8 -139.5(9) . . . . ?
N2 C2 N1 C3 0.3(12) . . . . ?
N2 C2 N1 C1 -179.1(9) . . . . ?
C4 C3 N1 C2 0.0(12) . . . . ?
C4 C3 N1 C1 179.4(10) . . . . ?
C17 C1 N1 C2 101.1(12) 2_667 . . . ?
C17 C1 N1 C3 -78.2(14) 2_667 . . . ?
N1 C2 N2 C4 -0.4(12) . . . . ?
N1 C2 N2 C5 175.7(9) . . . . ?
C3 C4 N2 C2 0.4(12) . . . . ?
C3 C4 N2 C5 -175.7(9) . . . . ?
N3 C5 N2 C2 -172.4(9) . . . . ?
C6 C5 N2 C2 4.1(15) . . . . ?
N3 C5 N2 C4 3.0(14) . . . . ?
C6 C5 N2 C4 179.6(10) . . . . ?
C6 C5 N3 C9 0.0(15) . . . . ?
N2 C5 N3 C9 176.4(8) . . . . ?
C8 C9 N3 C5 1.3(16) . . . . ?
N4 C9 N3 C5 -177.2(9) . . . . ?
N5 C10 N4 C11 1.5(12) . . . . ?
N5 C10 N4 C9 174.2(9) . . . . ?
C12 C11 N4 C10 -1.1(12) . . . . ?
C12 C11 N4 C9 -173.7(9) . . . . ?
N3 C9 N4 C10 4.0(15) . . . . ?
C8 C9 N4 C10 -174.6(10) . . . . ?
N3 C9 N4 C11 175.3(9) . . . . ?
C8 C9 N4 C11 -3.3(16) . . . . ?
N4 C10 N5 C12 -1.3(12) . . . . ?
N4 C10 N5 C13 -171.4(9) . . . . ?
C11 C12 N5 C10 0.7(12) . . . . ?
C11 C12 N5 C13 170.6(9) . . . . ?
C14 C13 N5 C10 75.7(13) . . . . ?
C14 C13 N5 C12 -92.9(11) . . . . ?
N7 C21 N6 C22 -0.4(10) . . . . ?
N7 C21 N6 C20 179.4(8) . . . . ?
C23 C22 N6 C21 0.9(11) . . . . ?
C23 C22 N6 C20 -178.9(8) . . . . ?
C36 C20 N6 C21 110.4(10) 2_556 . . . ?
C36 C20 N6 C22 -69.8(12) 2_556 . . . ?
N6 C21 N7 C23 -0.2(10) . . . . ?
N6 C21 N7 C24 -179.7(8) . . . . ?
C22 C23 N7 C21 0.8(10) . . . . ?
C22 C23 N7 C24 -179.7(8) . . . . ?
N8 C24 N7 C21 -171.5(8) . . . . ?
C25 C24 N7 C21 11.5(14) . . . . ?
N8 C24 N7 C23 9.1(13) . . . . ?
C25 C24 N7 C23 -168.0(9) . . . . ?
C25 C24 N8 C28 -0.6(13) . . . . ?
N7 C24 N8 C28 -177.6(7) . . . . ?
C27 C28 N8 C24 0.6(13) . . . . ?
N9 C28 N8 C24 -178.0(8) . . . . ?
N10 C29 N9 C30 0.8(10) . . . . ?
N10 C29 N9 C28 178.0(8) . . . . ?
C31 C30 N9 C29 -0.3(11) . . . . ?
C31 C30 N9 C28 -177.3(9) . . . . ?
N8 C28 N9 C29 -8.6(12) . . . . ?
C27 C28 N9 C29 172.8(9) . . . . ?
N8 C28 N9 C30 167.9(9) . . . . ?
C27 C28 N9 C30 -10.7(14) . . . . ?
N9 C29 N10 C31 -1.0(10) . . . . ?
N9 C29 N10 C32 -177.5(8) . . . . ?
C30 C31 N10 C29 0.8(11) . . . . ?
C30 C31 N10 C32 177.2(9) . . . . ?
C33 C32 N10 C29 73.1(12) . . . . ?
C33 C32 N10 C31 -102.8(10) . . . . ?
